data_4316513
loop_
_publ_author_name
'Volodimir D. Vreshch'
'Jen-Hsien Yang'
'Haitao Zhang'
'Alexander S. Filatov'
'Evgeny V. Dikarev'

_publ_contact_author_address
;
 Department of Chemistry
 University at Albany, SUNY
 1400 Washington Avenue
 Albany, NY 12222
;
_publ_contact_author_email dikarev@albany.edu
_publ_contact_author_fax (518)4423462
_publ_contact_author_name 'Evgeny V. Dikarev'
_publ_contact_author_phone (518)4424401
_publ_section_title
;
 Monomeric Square-Planar Cobalt(II) Acetylacetonate: Mystery or Mistake?
;
_journal_name_full 'Inorganic Chemistry'
_journal_page_first 8430
_journal_page_last 8434
_journal_paper_doi 10.1021/ic100963r
_journal_volume 49
_journal_year 2010
_chemical_formula_moiety 'C14 H26 Co O6'
_chemical_formula_sum 'C14 H26 Co O6'
_chemical_formula_weight 349.28
_chemical_name_systematic
;
 bis(2,4-Pentanedionato)-bis(ethanol -O)-cobalt(ii)
;
_space_group_IT_number 2
_symmetry_cell_setting triclinic
_symmetry_space_group_name_Hall '-P 1'
_symmetry_space_group_name_H-M 'P -1'
_atom_sites_solution_hydrogens geom
_atom_sites_solution_primary direct
_atom_sites_solution_secondary difmap
_cell_angle_alpha 74.439(9)
_cell_angle_beta 81.489(11)
_cell_angle_gamma 76.869(10)
_cell_formula_units_Z 1
_cell_length_a 5.312(3)
_cell_length_b 8.875(5)
_cell_length_c 9.479(5)
_cell_measurement_reflns_used 765
_cell_measurement_temperature 298(2)
_cell_measurement_theta_max 26.83
_cell_measurement_theta_min 2.43
_cell_volume 417.4(4)
_computing_cell_refinement 'Bruker SMART'
_computing_data_collection 'Bruker SMART'
_computing_data_reduction 'Bruker SAINT'
_computing_molecular_graphics 'Bruker SHELXTL'
_computing_publication_material 'Bruker SHELXTL'
_computing_structure_refinement 'SHELXL-97 (Sheldrick, 1997)'
_computing_structure_solution 'Bruker SHELXTL'
_diffrn_ambient_temperature 298(2)
_diffrn_measured_fraction_theta_full 0.982
_diffrn_measured_fraction_theta_max 0.878
_diffrn_measurement_device_type 'Bruker SMART APEX CCD area-detector'
_diffrn_measurement_method '0.30\% \w scans'
_diffrn_radiation_monochromator graphite
_diffrn_radiation_type MoK\a
_diffrn_radiation_wavelength 0.71073
_diffrn_reflns_av_R_equivalents 0.0298
_diffrn_reflns_av_unetI/netI 0.0493
_diffrn_reflns_limit_h_max 6
_diffrn_reflns_limit_h_min -6
_diffrn_reflns_limit_k_max 11
_diffrn_reflns_limit_k_min -11
_diffrn_reflns_limit_l_max 12
_diffrn_reflns_limit_l_min -12
_diffrn_reflns_number 3412
_diffrn_reflns_theta_full 25
_diffrn_reflns_theta_max 28.37
_diffrn_reflns_theta_min 2.24
_exptl_absorpt_coefficient_mu 1.05
_exptl_absorpt_correction_T_max 0.9494
_exptl_absorpt_correction_T_min 0.7436
_exptl_absorpt_correction_type empirical
_exptl_absorpt_process_details 'SADABS (Sheldrick, 1996)'
_exptl_crystal_colour purple
_exptl_crystal_density_diffrn 1.389
_exptl_crystal_density_method 'not measured'
_exptl_crystal_description block
_exptl_crystal_F_000 185
_exptl_crystal_size_max 0.3
_exptl_crystal_size_mid 0.1
_exptl_crystal_size_min 0.05
_refine_diff_density_max 0.347
_refine_diff_density_min -0.476
_refine_diff_density_rms 0.065
_refine_ls_extinction_method none
_refine_ls_goodness_of_fit_ref 1.046
_refine_ls_hydrogen_treatment noref
_refine_ls_matrix_type full
_refine_ls_number_parameters 101
_refine_ls_number_reflns 1835
_refine_ls_number_restraints 0
_refine_ls_restrained_S_all 1.046
_refine_ls_R_factor_all 0.0559
_refine_ls_R_factor_gt 0.0442
_refine_ls_shift/su_max 0
_refine_ls_shift/su_mean 0
_refine_ls_structure_factor_coef Fsqd
_refine_ls_weighting_details 'calc w=1/[\s^2^(Fo^2^)+(0.0529P)^2^+0.0000P] where P=(Fo^2^+2Fc^2^)/3'
_refine_ls_weighting_scheme calc
_refine_ls_wR_factor_gt 0.0956
_refine_ls_wR_factor_ref 0.1015
_reflns_number_gt 1564
_reflns_number_total 1835
_reflns_threshold_expression >2sigma(I)
_cod_data_source_file ic100963r_si_001_5.cif
_cod_data_source_block 4
_cod_depositor_comments
;
The following automatic conversions were performed:

'_symmetry_cell_setting' value 'Triclinic' changed to 'triclinic'
according to the built-in table from CIF Core dictionary named
'cif_core.dic' version 2.4.1 from 2010-06-29.

Automatic conversion script
Id: cif_fix_values 1646 2011-03-28 12:23:43Z adriana 
;
_cod_original_cell_volume 417.5(4)
_cod_database_code 4316513

loop_
_symmetry_equiv_pos_as_xyz
'x, y, z'
'-x, -y, -z'

loop_
_atom_site_label
_atom_site_type_symbol
_atom_site_fract_x
_atom_site_fract_y
_atom_site_fract_z
_atom_site_U_iso_or_equiv
_atom_site_adp_type
_atom_site_occupancy
_atom_site_symmetry_multiplicity
_atom_site_calc_flag
_atom_site_refinement_flags
_atom_site_disorder_assembly
_atom_site_disorder_group
Co1 Co 0.5 0.5 0 0.03464(18) Uani 1 2 d S . .
C1 C 0.7586(6) 0.2189(4) 0.4162(3) 0.0602(8) Uani 1 1 d . . .
H1C H 0.9375 0.228 0.3929 0.09 Uiso 1 1 calc R . .
H1A H 0.7482 0.1106 0.4656 0.09 Uiso 1 1 calc R . .
H1B H 0.6747 0.2879 0.4791 0.09 Uiso 1 1 calc R . .
C2 C 0.6257(5) 0.2665(3) 0.2765(3) 0.0392(6) Uani 1 1 d . . .
C3 C 0.4896(5) 0.1624(3) 0.2491(3) 0.0466(6) Uani 1 1 d . . .
H3B H 0.4949 0.0648 0.3175 0.056 Uiso 1 1 calc R . .
C4 C 0.3475(5) 0.1885(3) 0.1313(3) 0.0394(6) Uani 1 1 d . . .
C5 C 0.2122(6) 0.0603(3) 0.1221(4) 0.0559(8) Uani 1 1 d . . .
H5A H 0.2535 0.0395 0.0262 0.084 Uiso 1 1 calc R . .
H5B H 0.028 0.095 0.139 0.084 Uiso 1 1 calc R . .
H5C H 0.2687 -0.0354 0.1952 0.084 Uiso 1 1 calc R . .
C6 C 0.1007(6) 0.5977(4) 0.2572(3) 0.0569(8) Uani 1 1 d . . .
H6B H 0.2446 0.6178 0.2969 0.068 Uiso 1 1 calc R . .
H6A H 0.0912 0.4863 0.2974 0.068 Uiso 1 1 calc R . .
C7 C -0.1449(6) 0.6987(4) 0.3057(4) 0.0639(9) Uani 1 1 d . . .
H7A H -0.1643 0.6776 0.4111 0.096 Uiso 1 1 calc R . .
H7C H -0.2896 0.6741 0.2726 0.096 Uiso 1 1 calc R . .
H7B H -0.1387 0.8092 0.2646 0.096 Uiso 1 1 calc R . .
O1 O 0.6512(3) 0.3998(2) 0.19337(19) 0.0411(4) Uani 1 1 d . . .
O2 O 0.3187(3) 0.3139(2) 0.0278(2) 0.0410(4) Uani 1 1 d . . .
O3 O 0.1501(3) 0.6261(2) 0.1038(2) 0.0459(5) Uani 1 1 d . . .
H3A H 0.0153 0.6343 0.0674 0.069 Uiso 1 1 calc R . .

loop_
_atom_site_aniso_label
_atom_site_aniso_U_11
_atom_site_aniso_U_22
_atom_site_aniso_U_33
_atom_site_aniso_U_23
_atom_site_aniso_U_13
_atom_site_aniso_U_12
Co1 0.0305(3) 0.0398(3) 0.0335(3) -0.0020(2) -0.00757(19) -0.0118(2)
C1 0.0554(18) 0.076(2) 0.0409(17) 0.0059(15) -0.0158(14) -0.0137(16)
C2 0.0286(12) 0.0504(15) 0.0310(13) -0.0008(11) -0.0017(10) -0.0039(11)
C3 0.0377(14) 0.0440(14) 0.0492(17) 0.0079(12) -0.0075(12) -0.0111(12)
C4 0.0297(12) 0.0383(13) 0.0481(16) -0.0077(11) 0.0014(11) -0.0089(10)
C5 0.0470(17) 0.0457(16) 0.076(2) -0.0080(15) -0.0042(15) -0.0205(13)
C6 0.0473(17) 0.080(2) 0.0450(18) -0.0194(16) -0.0052(13) -0.0096(15)
C7 0.0495(18) 0.088(2) 0.062(2) -0.0348(18) 0.0048(15) -0.0151(17)
O1 0.0378(9) 0.0466(10) 0.0384(10) -0.0021(8) -0.0122(8) -0.0116(8)
O2 0.0372(9) 0.0444(10) 0.0435(11) -0.0032(8) -0.0111(8) -0.0162(8)
O3 0.0309(9) 0.0656(12) 0.0429(11) -0.0157(9) -0.0067(8) -0.0077(9)

loop_
_atom_type_symbol
_atom_type_description
_atom_type_scat_dispersion_real
_atom_type_scat_dispersion_imag
_atom_type_scat_source
C C 0.0033 0.0016 'International Tables Vol C Tables 4.2.6.8 and 6.1.1.4'
H H 0 0 'International Tables Vol C Tables 4.2.6.8 and 6.1.1.4'
O O 0.0106 0.006 'International Tables Vol C Tables 4.2.6.8 and 6.1.1.4'
Co Co 0.3494 0.9721 'International Tables Vol C Tables 4.2.6.8 and 6.1.1.4'

loop_
_geom_angle_atom_site_label_1
_geom_angle_atom_site_label_2
_geom_angle_atom_site_label_3
_geom_angle
_geom_angle_site_symmetry_1
_geom_angle_site_symmetry_3
_geom_angle_publ_flag
O1 Co1 O1 180.0000(10) 2_665 . ?
O1 Co1 O2 90.46(7) 2_665 2_665 ?
O1 Co1 O2 89.54(7) . 2_665 ?
O1 Co1 O2 89.54(7) 2_665 . ?
O1 Co1 O2 90.46(7) . . ?
O2 Co1 O2 180 2_665 . ?
O1 Co1 O3 92.31(8) 2_665 2_665 ?
O1 Co1 O3 87.69(8) . 2_665 ?
O2 Co1 O3 88.92(8) 2_665 2_665 ?
O2 Co1 O3 91.08(8) . 2_665 ?
O1 C2 C3 125.6(2) . . ?
O1 C2 C1 115.6(2) . . ?
C3 C2 C1 118.8(2) . . ?
C4 C3 C2 126.9(2) . . ?
O2 C4 C3 125.3(2) . . ?
O2 C4 C5 115.9(2) . . ?
C3 C4 C5 118.8(2) . . ?
O3 C6 C7 113.2(3) . . ?
C2 O1 Co1 126.08(16) . . ?
C4 O2 Co1 125.26(16) . . ?

loop_
_geom_bond_atom_site_label_1
_geom_bond_atom_site_label_2
_geom_bond_distance
_geom_bond_site_symmetry_2
_geom_bond_publ_flag
Co1 O1 2.0080(19) 2_665 ?
Co1 O1 2.0080(19) . ?
Co1 O2 2.0348(17) 2_665 ?
Co1 O2 2.0348(17) . ?
Co1 O3 2.1862(19) . ?
Co1 O3 2.1862(19) 2_665 ?
C1 C2 1.507(4) . ?
C2 O1 1.257(3) . ?
C2 C3 1.390(3) . ?
C3 C4 1.379(4) . ?
C4 O2 1.267(3) . ?
C4 C5 1.504(3) . ?
C6 O3 1.403(4) . ?
C6 C7 1.493(4) . ?
